data_7039359
loop_
_publ_author_name
'Lim, Jaebum'
'Lynch, Vincent M.'
'Edupuganti, Ramakrishna'
'Ellington, Andrew'
'Anslyn, Eric V.'

_publ_section_title
;
 Synthesis and structural analyses of phenylethynyl-substituted
 tris(2-pyridylmethyl)amines and their copper(ii) complexes.
;
_journal_issue 26
_journal_name_full 'Dalton transactions (Cambridge, England : 2003)'
_journal_page_first 10585
_journal_page_last 10598
_journal_paper_doi 10.1039/c6dt00473c
_journal_volume 45
_journal_year 2016
_chemical_formula_moiety 'C34 H26 N4, Cu 2+, C2 H3 N, 2 Cl O4 1-'
_chemical_formula_sum 'C36 H29 Cl2 Cu N5 O8'
_chemical_formula_weight 794.08
_chemical_name_systematic
;
 ?
;
_space_group_crystal_system triclinic
_space_group_IT_number 2
_space_group_name_Hall '-P 1'
_space_group_name_H-M_alt 'P -1'
_symmetry_space_group_name_Hall '-P 1'
_symmetry_space_group_name_H-M 'P -1'
_atom_sites_solution_hydrogens geom
_audit_creation_method SHELXL-2013
_audit_update_record
;
2014-10-09 deposited with the CCDC.
2016-05-31 downloaded from the CCDC.
;
_cell_angle_alpha 99.698(3)
_cell_angle_beta 111.246(3)
_cell_angle_gamma 100.405(2)
_cell_formula_units_Z 2
_cell_length_a 11.6528(11)
_cell_length_b 12.4257(13)
_cell_length_c 13.8814(15)
_cell_measurement_reflns_used 8127
_cell_measurement_temperature 100(2)
_cell_measurement_theta_max 27.5
_cell_measurement_theta_min 3.0
_cell_volume 1781.5(3)
_computing_cell_refinement 'CrystalClear (Rigaku Inc., 2008)'
_computing_data_collection 'CrystalClear (Rigaku Inc., 2008)'
_computing_data_reduction 'CrystalClear (Rigaku Inc., 2008)'
_computing_molecular_graphics 'XP SHELXTL/PC, Siemens Analytical'
_computing_publication_material 'XP SHELXTL/PC, Siemens Analytical'
_computing_structure_refinement 'SHELXL-2013 (Sheldrick, 2013)'
_computing_structure_solution
;

SIR97 - Altomare A., Burla M.C., Camalli M., Cascarano G.L., Giacovazzo C., 
Guagliardi A., Moliterni A.G.G., Polidori G.,Spagna R.
;
_diffrn_ambient_temperature 100(2)
_diffrn_measured_fraction_theta_full 0.998
_diffrn_measured_fraction_theta_max 0.998
_diffrn_measurement_device_type 'Rigaku AFC-12 with Saturn 724+ CCD'
_diffrn_measurement_method \w-scans
_diffrn_radiation_type MoK\a
_diffrn_radiation_wavelength 0.71073
_diffrn_reflns_av_R_equivalents 0.0635
_diffrn_reflns_av_unetI/netI 0.0421
_diffrn_reflns_Laue_measured_fraction_full 0.998
_diffrn_reflns_Laue_measured_fraction_max 0.998
_diffrn_reflns_limit_h_max 15
_diffrn_reflns_limit_h_min -15
_diffrn_reflns_limit_k_max 16
_diffrn_reflns_limit_k_min -16
_diffrn_reflns_limit_l_max 17
_diffrn_reflns_limit_l_min -18
_diffrn_reflns_number 37865
_diffrn_reflns_point_group_measured_fraction_full 0.998
_diffrn_reflns_point_group_measured_fraction_max 0.998
_diffrn_reflns_theta_full 25.242
_diffrn_reflns_theta_max 27.479
_diffrn_reflns_theta_min 2.999
_diffrn_source 'sealed tube'
_exptl_absorpt_coefficient_mu 0.822
_exptl_absorpt_correction_T_max 1.00
_exptl_absorpt_correction_T_min 0.813
_exptl_absorpt_correction_type multi-scan
_exptl_absorpt_process_details
;
Abscor. T. Higashi (2001). The Rigaku Corporation, Tokyo, Japan.
;
_exptl_crystal_colour blue-green
_exptl_crystal_density_diffrn 1.480
_exptl_crystal_description prisms
_exptl_crystal_F_000 814
_exptl_crystal_size_max 0.390
_exptl_crystal_size_mid 0.200
_exptl_crystal_size_min 0.150
_refine_diff_density_max 0.683
_refine_diff_density_min -0.550
_refine_diff_density_rms 0.061
_refine_ls_extinction_method none
_refine_ls_goodness_of_fit_ref 1.049
_refine_ls_hydrogen_treatment constr
_refine_ls_matrix_type full
_refine_ls_number_parameters 493
_refine_ls_number_reflns 8127
_refine_ls_number_restraints 170
_refine_ls_restrained_S_all 1.055
_refine_ls_R_factor_all 0.0380
_refine_ls_R_factor_gt 0.0351
_refine_ls_shift/su_max 0.001
_refine_ls_shift/su_mean 0.000
_refine_ls_structure_factor_coef Fsqd
_refine_ls_weighting_details 'w=1/[\s^2^(Fo^2^)+(0.0361P)^2^+1.4027P] where P=(Fo^2^+2Fc^2^)/3'
_refine_ls_weighting_scheme calc
_refine_ls_wR_factor_gt 0.0916
_refine_ls_wR_factor_ref 0.0934
_reflns_Friedel_coverage 0.000
_reflns_number_gt 7524
_reflns_number_total 8127
_reflns_threshold_expression 'I > 2\s(I)'
_cod_data_source_file c6dt00473c2.cif
_cod_data_source_block 5
_cod_depositor_comments 'Adding full bibliography for 7039356--7039361.cif.'
_cod_database_code 7039359
_shelx_space_group_comment
;
The symmetry employed for this shelxl refinement is uniquely defined
by the following loop, which should always be used as a source of
symmetry information in preference to the above space-group names.
They are only intended as comments.
;
_shelx_estimated_absorpt_t_min 0.740
_shelx_estimated_absorpt_t_max 0.887
_shelxl_version_number 2013-4

loop_
_space_group_symop_operation_xyz
'x, y, z'
'-x, -y, -z'

loop_
_atom_site_label
_atom_site_type_symbol
_atom_site_fract_x
_atom_site_fract_y
_atom_site_fract_z
_atom_site_U_iso_or_equiv
_atom_site_adp_type
_atom_site_occupancy
_atom_site_site_symmetry_order
_atom_site_calc_flag
_atom_site_refinement_flags_posn
_atom_site_refinement_flags_adp
_atom_site_refinement_flags_occupancy
_atom_site_disorder_assembly
_atom_site_disorder_group
C1 C 0.55010(17) 0.73287(14) 0.36346(14) 0.0194(3) Uani 1 1 d . . . . .
C2 C 0.45027(19) 0.78188(15) 0.35841(15) 0.0243(4) Uani 1 1 d . . . . .
H2 H 0.4648 0.8512 0.4076 0.029 Uiso 1 1 calc R U . . .
C3 C 0.32958(19) 0.72760(17) 0.28029(16) 0.0280(4) Uani 1 1 d . . . . .
H3 H 0.2597 0.7587 0.2758 0.034 Uiso 1 1 calc R U . . .
C4 C 0.31148(18) 0.62718(16) 0.20845(16) 0.0265(4) Uani 1 1 d . . . . .
H4 H 0.2294 0.5891 0.1540 0.032 Uiso 1 1 calc R U . . .
C5 C 0.41555(17) 0.58315(15) 0.21743(14) 0.0200(3) Uani 1 1 d . . . . .
C6 C 0.40239(17) 0.48026(15) 0.14416(14) 0.0223(4) Uani 1 1 d . . . . .
C7 C 0.39290(17) 0.39399(15) 0.08496(15) 0.0232(4) Uani 1 1 d . . . . .
C8 C 0.39216(18) 0.29053(15) 0.02006(14) 0.0244(4) Uani 1 1 d . . . . .
C9 C 0.4742(2) 0.29272(16) -0.03299(15) 0.0268(4) Uani 1 1 d . . . . .
H9 H 0.5258 0.3629 -0.0298 0.032 Uiso 1 1 calc R U . . .
C10 C 0.4801(2) 0.19239(18) -0.09021(16) 0.0332(4) Uani 1 1 d . . . . .
H10 H 0.5364 0.1938 -0.1255 0.040 Uiso 1 1 calc R U . . .
C11 C 0.4037(2) 0.09006(18) -0.09588(18) 0.0401(5) Uani 1 1 d . . . . .
H11 H 0.4071 0.0216 -0.1359 0.048 Uiso 1 1 calc R U . . .
C12 C 0.3225(2) 0.08693(18) -0.04354(19) 0.0410(5) Uani 1 1 d . . . . .
H12 H 0.2711 0.0164 -0.0473 0.049 Uiso 1 1 calc R U . . .
C13 C 0.3159(2) 0.18683(17) 0.01460(17) 0.0332(4) Uani 1 1 d . . . . .
H13 H 0.2601 0.1846 0.0503 0.040 Uiso 1 1 calc R U . . .
C14 C 0.68265(17) 0.78450(14) 0.44950(14) 0.0212(3) Uani 1 1 d . . . . .
H14A H 0.6976 0.8676 0.4715 0.025 Uiso 1 1 calc R U . . .
H14B H 0.6911 0.7546 0.5128 0.025 Uiso 1 1 calc R U . . .
C15 C 0.90173(18) 0.76432(15) 0.49770(15) 0.0244(4) Uani 1 1 d . . . . .
H15A H 0.9268 0.8349 0.5542 0.029 Uiso 1 1 calc R U . . .
H15B H 0.9696 0.7658 0.4706 0.029 Uiso 1 1 calc R U . . .
C16 C 0.88742(17) 0.66380(15) 0.54356(14) 0.0226(4) Uani 1 1 d . . . . .
C17 C 0.9735(2) 0.66255(17) 0.64325(16) 0.0299(4) Uani 1 1 d . . . . .
H17 H 1.0434 0.7264 0.6857 0.036 Uiso 1 1 calc R U . . .
C18 C 0.9553(2) 0.56675(18) 0.67924(16) 0.0341(5) Uani 1 1 d . . . . .
H18 H 1.0150 0.5625 0.7457 0.041 Uiso 1 1 calc R U . . .
C19 C 0.8493(2) 0.47650(17) 0.61784(16) 0.0306(4) Uani 1 1 d . . . . .
H19 H 0.8351 0.4105 0.6424 0.037 Uiso 1 1 calc R U . . .
C20 C 0.76402(18) 0.48370(15) 0.51982(15) 0.0235(4) Uani 1 1 d . . . . .
C21 C 0.64622(19) 0.39835(16) 0.45805(15) 0.0249(4) Uani 1 1 d . . . . .
C22 C 0.54479(19) 0.32997(16) 0.40861(15) 0.0257(4) Uani 1 1 d . . . . .
C23 C 0.42377(18) 0.24987(16) 0.34489(15) 0.0246(4) Uani 1 1 d . . . . .
C24 C 0.3165(2) 0.28832(19) 0.29563(17) 0.0314(4) Uani 1 1 d . . . . .
H24 H 0.3242 0.3672 0.3046 0.038 Uiso 1 1 calc R U . . .
C25 C 0.1990(2) 0.2112(2) 0.23372(18) 0.0397(5) Uani 1 1 d . . . . .
H25 H 0.1262 0.2373 0.2007 0.048 Uiso 1 1 calc R U . . .
C26 C 0.1880(2) 0.0964(2) 0.22008(19) 0.0447(6) Uani 1 1 d . . . . .
H26 H 0.1075 0.0439 0.1774 0.054 Uiso 1 1 calc R U . . .
C27 C 0.2934(2) 0.0574(2) 0.26817(19) 0.0421(5) Uani 1 1 d . . . . .
H27 H 0.2849 -0.0217 0.2580 0.050 Uiso 1 1 calc R U . . .
C28 C 0.4113(2) 0.13325(17) 0.33112(17) 0.0310(4) Uani 1 1 d . . . . .
H28 H 0.4833 0.1064 0.3647 0.037 Uiso 1 1 calc R U . . .
C29 C 0.80028(18) 0.82950(14) 0.33879(14) 0.0221(4) Uani 1 1 d . . . . .
H29A H 0.8644 0.9019 0.3825 0.026 Uiso 1 1 calc R U . . .
H29B H 0.7196 0.8466 0.2976 0.026 Uiso 1 1 calc R U . . .
C30 C 0.84648(17) 0.76721(15) 0.26378(14) 0.0217(3) Uani 1 1 d . . . . .
C31 C 0.92575(19) 0.82193(17) 0.22266(16) 0.0282(4) Uani 1 1 d . . . . .
H31 H 0.9562 0.9021 0.2435 0.034 Uiso 1 1 calc R U . . .
C32 C 0.9599(2) 0.75777(18) 0.15050(17) 0.0314(4) Uani 1 1 d . . . . .
H32 H 1.0148 0.7933 0.1219 0.038 Uiso 1 1 calc R U . . .
C33 C 0.91255(19) 0.64100(18) 0.12097(16) 0.0281(4) Uani 1 1 d . . . . .
H33 H 0.9332 0.5955 0.0707 0.034 Uiso 1 1 calc R U . . .
C34 C 0.83502(17) 0.59163(16) 0.16550(14) 0.0232(4) Uani 1 1 d . . . . .
H34 H 0.8032 0.5116 0.1454 0.028 Uiso 1 1 calc R U . . .
C35 C 0.66746(17) 0.33984(15) 0.23216(14) 0.0203(3) Uani 1 1 d . . . . .
C36 C 0.64738(19) 0.21795(15) 0.20288(15) 0.0248(4) Uani 1 1 d . . . . .
H36A H 0.6756 0.1908 0.2678 0.037 Uiso 1 1 calc R U . . .
H36B H 0.6966 0.1991 0.1612 0.037 Uiso 1 1 calc R U . . .
H36C H 0.5565 0.1817 0.1599 0.037 Uiso 1 1 calc R U . . .
N1 N 0.53417(14) 0.63507(12) 0.29490(11) 0.0181(3) Uani 1 1 d . . . . .
N2 N 0.77931(14) 0.75749(12) 0.40934(12) 0.0195(3) Uani 1 1 d . . . . .
N3 N 0.78631(14) 0.57534(12) 0.48133(12) 0.0209(3) Uani 1 1 d . . . . .
N4 N 0.80320(14) 0.65367(12) 0.23663(12) 0.0201(3) Uani 1 1 d . . . . .
N5 N 0.68157(15) 0.43498(13) 0.25743(12) 0.0220(3) Uani 1 1 d . . . . .
Cl1 Cl 0.78791(10) 0.10604(8) 0.50539(10) 0.0178(2) Uani 0.729 1 d D U P A 1
O1 O 0.83836(19) 0.22110(14) 0.5672(2) 0.0372(5) Uani 0.729 1 d D U P A 1
O2 O 0.7709(3) 0.1045(2) 0.39653(17) 0.0436(6) Uani 0.729 1 d D U P A 1
O3 O 0.66818(19) 0.05749(18) 0.5079(2) 0.0334(5) Uani 0.729 1 d D U P A 1
O4 O 0.87683(19) 0.04075(18) 0.54556(19) 0.0206(4) Uani 0.729 1 d D U P A 1
Cl1A Cl 0.7770(4) 0.1089(3) 0.4809(3) 0.0260(9) Uiso 0.271 1 d D U P B 2
O1A O 0.8202(9) 0.2224(6) 0.4811(8) 0.081(2) Uiso 0.271 1 d D U P B 2
O2A O 0.6903(7) 0.0483(6) 0.3758(5) 0.0544(17) Uiso 0.271 1 d D U P B 2
O3A O 0.7037(10) 0.0987(9) 0.5452(8) 0.082(3) Uiso 0.271 1 d D U P B 2
O4A O 0.8800(6) 0.0560(6) 0.5189(6) 0.0237(18) Uiso 0.271 1 d D U P B 2
Cl2 Cl 0.85966(4) 0.25793(4) 0.03775(3) 0.02471(10) Uani 1 1 d . . . . .
O5 O 0.80174(15) 0.18938(13) -0.07026(11) 0.0348(3) Uani 1 1 d . . . . .
O6 O 0.87504(15) 0.18645(13) 0.11064(12) 0.0342(3) Uani 1 1 d . . . . .
O7 O 0.98252(16) 0.32870(15) 0.05875(13) 0.0433(4) Uani 1 1 d . . . . .
O8 O 0.77883(17) 0.32782(14) 0.05431(14) 0.0420(4) Uani 1 1 d . . . . .
Cu1 Cu 0.71324(2) 0.59504(2) 0.32536(2) 0.01759(7) Uani 1 1 d . . . . .

loop_
_atom_site_aniso_label
_atom_site_aniso_U_11
_atom_site_aniso_U_22
_atom_site_aniso_U_33
_atom_site_aniso_U_23
_atom_site_aniso_U_13
_atom_site_aniso_U_12
C1 0.0253(8) 0.0168(8) 0.0198(8) 0.0050(6) 0.0124(7) 0.0065(6)
C2 0.0318(10) 0.0209(8) 0.0252(9) 0.0062(7) 0.0153(8) 0.0107(7)
C3 0.0292(10) 0.0294(10) 0.0329(10) 0.0114(8) 0.0159(8) 0.0153(8)
C4 0.0226(9) 0.0277(9) 0.0273(10) 0.0067(8) 0.0078(8) 0.0071(7)
C5 0.0223(8) 0.0191(8) 0.0188(8) 0.0062(6) 0.0085(7) 0.0043(6)
C6 0.0205(8) 0.0219(8) 0.0205(8) 0.0051(7) 0.0049(7) 0.0039(7)
C7 0.0219(8) 0.0221(9) 0.0212(9) 0.0047(7) 0.0051(7) 0.0036(7)
C8 0.0273(9) 0.0196(8) 0.0193(8) 0.0027(7) 0.0031(7) 0.0053(7)
C9 0.0344(10) 0.0219(9) 0.0216(9) 0.0059(7) 0.0086(8) 0.0071(7)
C10 0.0453(12) 0.0298(10) 0.0242(10) 0.0050(8) 0.0125(9) 0.0147(9)
C11 0.0544(14) 0.0234(10) 0.0341(11) 0.0000(8) 0.0104(10) 0.0134(9)
C12 0.0492(13) 0.0189(9) 0.0417(13) 0.0034(9) 0.0094(11) 0.0005(9)
C13 0.0354(11) 0.0241(10) 0.0329(11) 0.0020(8) 0.0114(9) 0.0010(8)
C14 0.0267(9) 0.0166(8) 0.0198(8) 0.0000(6) 0.0110(7) 0.0055(7)
C15 0.0236(9) 0.0194(8) 0.0209(9) -0.0006(7) 0.0035(7) 0.0007(7)
C16 0.0234(8) 0.0201(8) 0.0200(8) -0.0001(7) 0.0059(7) 0.0065(7)
C17 0.0294(10) 0.0270(10) 0.0223(9) -0.0017(7) 0.0012(8) 0.0085(8)
C18 0.0419(12) 0.0328(11) 0.0198(9) 0.0025(8) 0.0017(8) 0.0179(9)
C19 0.0456(12) 0.0263(9) 0.0220(9) 0.0072(7) 0.0122(9) 0.0163(9)
C20 0.0303(9) 0.0205(8) 0.0210(9) 0.0032(7) 0.0113(7) 0.0096(7)
C21 0.0343(10) 0.0214(9) 0.0235(9) 0.0080(7) 0.0152(8) 0.0084(8)
C22 0.0363(10) 0.0228(9) 0.0258(9) 0.0088(7) 0.0185(8) 0.0113(8)
C23 0.0287(9) 0.0258(9) 0.0236(9) 0.0077(7) 0.0151(8) 0.0066(7)
C24 0.0368(11) 0.0363(11) 0.0301(10) 0.0133(8) 0.0187(9) 0.0153(9)
C25 0.0304(11) 0.0615(15) 0.0333(11) 0.0184(11) 0.0151(9) 0.0161(10)
C26 0.0322(11) 0.0536(15) 0.0364(12) 0.0100(11) 0.0091(10) -0.0055(10)
C27 0.0463(13) 0.0284(11) 0.0414(13) 0.0077(9) 0.0129(11) -0.0028(9)
C28 0.0340(11) 0.0259(10) 0.0318(11) 0.0073(8) 0.0117(9) 0.0081(8)
C29 0.0271(9) 0.0153(8) 0.0233(9) 0.0028(6) 0.0117(7) 0.0031(7)
C30 0.0217(8) 0.0201(8) 0.0191(8) 0.0020(6) 0.0060(7) 0.0028(7)
C31 0.0287(10) 0.0245(9) 0.0281(10) 0.0028(7) 0.0128(8) 0.0001(7)
C32 0.0290(10) 0.0358(11) 0.0315(10) 0.0068(8) 0.0175(9) 0.0036(8)
C33 0.0284(9) 0.0342(10) 0.0251(9) 0.0048(8) 0.0146(8) 0.0113(8)
C34 0.0237(9) 0.0245(9) 0.0206(8) 0.0027(7) 0.0080(7) 0.0090(7)
C35 0.0219(8) 0.0215(9) 0.0171(8) 0.0038(6) 0.0081(7) 0.0055(7)
C36 0.0332(10) 0.0174(8) 0.0242(9) 0.0043(7) 0.0124(8) 0.0071(7)
N1 0.0220(7) 0.0155(6) 0.0176(7) 0.0037(5) 0.0094(6) 0.0045(5)
N2 0.0213(7) 0.0165(7) 0.0179(7) 0.0009(5) 0.0075(6) 0.0025(5)
N3 0.0243(7) 0.0186(7) 0.0171(7) 0.0015(6) 0.0066(6) 0.0061(6)
N4 0.0220(7) 0.0190(7) 0.0176(7) 0.0022(5) 0.0073(6) 0.0051(6)
N5 0.0249(8) 0.0204(7) 0.0190(7) 0.0025(6) 0.0084(6) 0.0054(6)
Cl1 0.0213(4) 0.0148(3) 0.0210(5) 0.0053(3) 0.0107(4) 0.0080(2)
O1 0.0341(10) 0.0092(8) 0.0638(15) -0.0062(8) 0.0216(10) 0.0054(7)
O2 0.0617(16) 0.0552(14) 0.0292(11) 0.0244(10) 0.0212(11) 0.0332(13)
O3 0.0185(9) 0.0198(10) 0.0670(15) 0.0099(10) 0.0236(10) 0.0052(8)
O4 0.0212(10) 0.0179(10) 0.0213(11) 0.0048(9) 0.0058(8) 0.0082(7)
Cl2 0.0276(2) 0.0246(2) 0.0198(2) 0.00062(16) 0.01040(17) 0.00473(17)
O5 0.0372(8) 0.0404(8) 0.0207(7) -0.0032(6) 0.0088(6) 0.0120(7)
O6 0.0351(8) 0.0351(8) 0.0282(7) 0.0107(6) 0.0098(6) 0.0037(6)
O7 0.0400(9) 0.0470(9) 0.0349(8) 0.0031(7) 0.0194(7) -0.0098(7)
O8 0.0532(10) 0.0338(8) 0.0469(9) 0.0033(7) 0.0278(8) 0.0209(7)
Cu1 0.01951(11) 0.01369(10) 0.01661(11) -0.00057(7) 0.00670(8) 0.00277(8)

loop_
_atom_type_symbol
_atom_type_description
_atom_type_scat_dispersion_real
_atom_type_scat_dispersion_imag
_atom_type_scat_source
C C 0.0033 0.0016 'International Tables Vol C Tables 4.2.6.8 and 6.1.1.4'
H H 0.0000 0.0000 'International Tables Vol C Tables 4.2.6.8 and 6.1.1.4'
Cu Cu 0.3201 1.2651 'International Tables Vol C Tables 4.2.6.8 and 6.1.1.4'
N N 0.0061 0.0033 'International Tables Vol C Tables 4.2.6.8 and 6.1.1.4'
O O 0.0106 0.0060 'International Tables Vol C Tables 4.2.6.8 and 6.1.1.4'
Cl Cl 0.1484 0.1585 'International Tables Vol C Tables 4.2.6.8 and 6.1.1.4'

loop_
_geom_angle_atom_site_label_1
_geom_angle_atom_site_label_2
_geom_angle_atom_site_label_3
_geom_angle
N1 C1 C2 122.71(17)
N1 C1 C14 115.73(15)
C2 C1 C14 121.52(16)
C3 C2 C1 118.67(17)
C3 C2 H2 120.7
C1 C2 H2 120.7
C2 C3 C4 119.44(17)
C2 C3 H3 120.3
C4 C3 H3 120.3
C3 C4 C5 118.99(17)
C3 C4 H4 120.5
C5 C4 H4 120.5
N1 C5 C4 121.98(16)
N1 C5 C6 116.79(15)
C4 C5 C6 121.23(16)
C7 C6 C5 178.7(2)
C6 C7 C8 175.1(2)
C13 C8 C9 119.68(18)
C13 C8 C7 120.54(18)
C9 C8 C7 119.66(17)
C10 C9 C8 120.04(19)
C10 C9 H9 120.0
C8 C9 H9 120.0
C11 C10 C9 120.0(2)
C11 C10 H10 120.0
C9 C10 H10 120.0
C12 C11 C10 120.5(2)
C12 C11 H11 119.8
C10 C11 H11 119.8
C11 C12 C13 120.3(2)
C11 C12 H12 119.9
C13 C12 H12 119.9
C12 C13 C8 119.6(2)
C12 C13 H13 120.2
C8 C13 H13 120.2
N2 C14 C1 110.16(14)
N2 C14 H14A 109.6
C1 C14 H14A 109.6
N2 C14 H14B 109.6
C1 C14 H14B 109.6
H14A C14 H14B 108.1
N2 C15 C16 109.79(14)
N2 C15 H15A 109.7
C16 C15 H15A 109.7
N2 C15 H15B 109.7
C16 C15 H15B 109.7
H15A C15 H15B 108.2
N3 C16 C17 122.49(18)
N3 C16 C15 115.60(16)
C17 C16 C15 121.91(17)
C18 C17 C16 118.61(19)
C18 C17 H17 120.7
C16 C17 H17 120.7
C17 C18 C19 119.61(19)
C17 C18 H18 120.2
C19 C18 H18 120.2
C18 C19 C20 119.30(19)
C18 C19 H19 120.4
C20 C19 H19 120.4
N3 C20 C19 121.01(18)
N3 C20 C21 117.15(16)
C19 C20 C21 121.77(18)
C22 C21 C20 176.9(2)
C21 C22 C23 177.2(2)
C24 C23 C28 119.53(19)
C24 C23 C22 119.70(18)
C28 C23 C22 120.76(18)
C25 C24 C23 120.0(2)
C25 C24 H24 120.0
C23 C24 H24 120.0
C26 C25 C24 120.0(2)
C26 C25 H25 120.0
C24 C25 H25 120.0
C25 C26 C27 120.5(2)
C25 C26 H26 119.7
C27 C26 H26 119.7
C26 C27 C28 120.3(2)
C26 C27 H27 119.9
C28 C27 H27 119.9
C27 C28 C23 119.7(2)
C27 C28 H28 120.2
C23 C28 H28 120.2
N2 C29 C30 108.76(14)
N2 C29 H29A 109.9
C30 C29 H29A 109.9
N2 C29 H29B 109.9
C30 C29 H29B 109.9
H29A C29 H29B 108.3
N4 C30 C31 121.74(17)
N4 C30 C29 115.34(15)
C31 C30 C29 122.90(16)
C30 C31 C32 119.06(18)
C30 C31 H31 120.5
C32 C31 H31 120.5
C33 C32 C31 118.89(18)
C33 C32 H32 120.6
C31 C32 H32 120.6
C34 C33 C32 119.23(18)
C34 C33 H33 120.4
C32 C33 H33 120.4
N4 C34 C33 121.94(17)
N4 C34 H34 119.0
C33 C34 H34 119.0
N5 C35 C36 177.81(19)
C35 C36 H36A 109.5
C35 C36 H36B 109.5
H36A C36 H36B 109.5
C35 C36 H36C 109.5
H36A C36 H36C 109.5
H36B C36 H36C 109.5
C1 N1 C5 118.20(15)
C1 N1 Cu1 110.49(11)
C5 N1 Cu1 131.18(12)
C15 N2 C29 110.84(14)
C15 N2 C14 112.02(14)
C29 N2 C14 112.05(14)
C15 N2 Cu1 105.38(11)
C29 N2 Cu1 108.92(10)
C14 N2 Cu1 107.31(10)
C16 N3 C20 118.78(16)
C16 N3 Cu1 109.25(12)
C20 N3 Cu1 130.61(12)
C30 N4 C34 119.11(16)
C30 N4 Cu1 113.48(12)
C34 N4 Cu1 126.92(13)
C35 N5 Cu1 170.28(15)
O1 Cl1 O3 110.69(14)
O1 Cl1 O4 110.20(14)
O3 Cl1 O4 109.75(15)
O1 Cl1 O2 107.91(16)
O3 Cl1 O2 109.95(18)
O4 Cl1 O2 108.29(14)
O1A Cl1A O2A 108.6(5)
O1A Cl1A O4A 112.8(5)
O2A Cl1A O4A 110.3(5)
O1A Cl1A O3A 111.6(6)
O2A Cl1A O3A 104.9(6)
O4A Cl1A O3A 108.4(5)
O5 Cl2 O7 110.20(9)
O5 Cl2 O6 109.71(9)
O7 Cl2 O6 109.14(10)
O5 Cl2 O8 109.51(10)
O7 Cl2 O8 109.43(11)
O6 Cl2 O8 108.82(10)
N5 Cu1 N2 169.26(6)
N5 Cu1 N4 95.10(6)
N2 Cu1 N4 82.44(6)
N5 Cu1 N3 94.37(6)
N2 Cu1 N3 79.62(6)
N4 Cu1 N3 130.83(6)
N5 Cu1 N1 109.06(6)
N2 Cu1 N1 81.40(6)
N4 Cu1 N1 113.62(6)
N3 Cu1 N1 108.36(6)

loop_
_geom_bond_atom_site_label_1
_geom_bond_atom_site_label_2
_geom_bond_distance
C1 N1 1.348(2)
C1 C2 1.393(2)
C1 C14 1.507(2)
C2 C3 1.384(3)
C2 H2 0.9500
C3 C4 1.389(3)
C3 H3 0.9500
C4 C5 1.392(3)
C4 H4 0.9500
C5 N1 1.360(2)
C5 C6 1.439(2)
C6 C7 1.196(3)
C7 C8 1.437(3)
C8 C13 1.400(3)
C8 C9 1.402(3)
C9 C10 1.388(3)
C9 H9 0.9500
C10 C11 1.386(3)
C10 H10 0.9500
C11 C12 1.385(4)
C11 H11 0.9500
C12 C13 1.393(3)
C12 H12 0.9500
C13 H13 0.9500
C14 N2 1.490(2)
C14 H14A 0.9900
C14 H14B 0.9900
C15 N2 1.483(2)
C15 C16 1.504(3)
C15 H15A 0.9900
C15 H15B 0.9900
C16 N3 1.348(2)
C16 C17 1.389(3)
C17 C18 1.377(3)
C17 H17 0.9500
C18 C19 1.387(3)
C18 H18 0.9500
C19 C20 1.393(3)
C19 H19 0.9500
C20 N3 1.359(2)
C20 C21 1.435(3)
C21 C22 1.201(3)
C22 C23 1.433(3)
C23 C24 1.401(3)
C23 C28 1.403(3)
C24 C25 1.388(3)
C24 H24 0.9500
C25 C26 1.382(4)
C25 H25 0.9500
C26 C27 1.386(4)
C26 H26 0.9500
C27 C28 1.388(3)
C27 H27 0.9500
C28 H28 0.9500
C29 N2 1.486(2)
C29 C30 1.503(2)
C29 H29A 0.9900
C29 H29B 0.9900
C30 N4 1.346(2)
C30 C31 1.388(3)
C31 C32 1.390(3)
C31 H31 0.9500
C32 C33 1.387(3)
C32 H32 0.9500
C33 C34 1.381(3)
C33 H33 0.9500
C34 N4 1.349(2)
C34 H34 0.9500
C35 N5 1.138(2)
C35 C36 1.452(2)
C36 H36A 0.9800
C36 H36B 0.9800
C36 H36C 0.9800
N1 Cu1 2.1418(15)
N2 Cu1 2.0055(14)
N3 Cu1 2.0953(15)
N4 Cu1 2.0270(15)
N5 Cu1 1.9574(15)
Cl1 O1 1.4293(19)
Cl1 O3 1.432(2)
Cl1 O4 1.442(2)
Cl1 O2 1.447(2)
Cl1A O1A 1.409(7)
Cl1A O2A 1.415(6)
Cl1A O4A 1.447(6)
Cl1A O3A 1.447(7)
Cl2 O5 1.4344(14)
Cl2 O7 1.4368(16)
Cl2 O6 1.4399(15)
Cl2 O8 1.4420(16)

loop_
_geom_torsion_atom_site_label_1
_geom_torsion_atom_site_label_2
_geom_torsion_atom_site_label_3
_geom_torsion_atom_site_label_4
_geom_torsion
N1 C1 C2 C3 0.5(3)
C14 C1 C2 C3 -177.17(17)
C1 C2 C3 C4 -0.9(3)
C2 C3 C4 C5 0.4(3)
C3 C4 C5 N1 0.5(3)
C3 C4 C5 C6 -179.12(17)
C13 C8 C9 C10 -0.3(3)
C7 C8 C9 C10 175.83(18)
C8 C9 C10 C11 0.7(3)
C9 C10 C11 C12 -0.9(3)
C10 C11 C12 C13 0.6(4)
C11 C12 C13 C8 -0.1(3)
C9 C8 C13 C12 0.0(3)
C7 C8 C13 C12 -176.10(19)
N1 C1 C14 N2 31.5(2)
C2 C1 C14 N2 -150.74(16)
N2 C15 C16 N3 17.8(2)
N2 C15 C16 C17 -162.53(17)
N3 C16 C17 C18 0.6(3)
C15 C16 C17 C18 -178.97(18)
C16 C17 C18 C19 -2.8(3)
C17 C18 C19 C20 1.0(3)
C18 C19 C20 N3 3.2(3)
C18 C19 C20 C21 -173.43(19)
C28 C23 C24 C25 0.0(3)
C22 C23 C24 C25 179.95(19)
C23 C24 C25 C26 -0.4(3)
C24 C25 C26 C27 0.3(4)
C25 C26 C27 C28 0.3(4)
C26 C27 C28 C23 -0.7(3)
C24 C23 C28 C27 0.6(3)
C22 C23 C28 C27 -179.4(2)
N2 C29 C30 N4 30.9(2)
N2 C29 C30 C31 -150.65(18)
N4 C30 C31 C32 0.8(3)
C29 C30 C31 C32 -177.53(18)
C30 C31 C32 C33 0.7(3)
C31 C32 C33 C34 -1.3(3)
C32 C33 C34 N4 0.4(3)
C2 C1 N1 C5 0.5(3)
C14 C1 N1 C5 178.21(15)
C2 C1 N1 Cu1 176.84(14)
C14 C1 N1 Cu1 -5.41(18)
C4 C5 N1 C1 -0.9(3)
C6 C5 N1 C1 178.68(15)
C4 C5 N1 Cu1 -176.43(13)
C6 C5 N1 Cu1 3.2(2)
C16 C15 N2 C29 -160.04(14)
C16 C15 N2 C14 73.99(18)
C16 C15 N2 Cu1 -42.37(16)
C30 C29 N2 C15 79.92(17)
C30 C29 N2 C14 -154.14(14)
C30 C29 N2 Cu1 -35.58(16)
C1 C14 N2 C15 -157.08(14)
C1 C14 N2 C29 77.62(17)
C1 C14 N2 Cu1 -41.89(16)
C17 C16 N3 C20 3.4(3)
C15 C16 N3 C20 -176.92(16)
C17 C16 N3 Cu1 -164.65(15)
C15 C16 N3 Cu1 14.99(19)
C19 C20 N3 C16 -5.3(3)
C21 C20 N3 C16 171.42(16)
C19 C20 N3 Cu1 159.79(14)
C21 C20 N3 Cu1 -23.5(2)
C31 C30 N4 C34 -1.7(3)
C29 C30 N4 C34 176.75(16)
C31 C30 N4 Cu1 170.80(15)
C29 C30 N4 Cu1 -10.71(19)
C33 C34 N4 C30 1.1(3)
C33 C34 N4 Cu1 -170.31(14)
